data_7235418
loop_
_publ_author_name
'Gleason, Cody J.'
'Cox, Jordan M.'
'Walton, Ian M.'
'Benedict, Jason B.'

_publ_section_title
;
 Polymorphism and the influence of crystal structure on the luminescence
 of the opto-electronic material 4,4&#x2032;-bis(9-carbazolyl)biphenyl
;
_journal_issue 33
_journal_name_full CrystEngComm
_journal_page_first 7621
_journal_paper_doi 10.1039/C4CE01056F
_journal_volume 16
_journal_year 2014
_chemical_formula_moiety 'C36 H24 N2'
_chemical_formula_sum 'C36 H24 N2'
_chemical_formula_weight 484.57
_chemical_name_systematic 4,4'-bis(9-carbazolyl)biphenyl
_space_group_crystal_system orthorhombic
_space_group_IT_number 61
_space_group_name_Hall '-P 2ac 2ab'
_space_group_name_H-M_alt 'P b c a'
_atom_sites_solution_hydrogens geom
_atom_sites_solution_primary direct
_audit_creation_date 2014-06-11
_audit_creation_method
;
Olex2 1.2
(compiled 2014.05.21 svn.r2940 for OlexSys, GUI svn.r4846)
;
_cell_angle_alpha 90
_cell_angle_beta 90
_cell_angle_gamma 90
_cell_formula_units_Z 8
_cell_length_a 18.0076(10)
_cell_length_b 7.3919(4)
_cell_length_c 36.337(2)
_cell_measurement_reflns_used 9941
_cell_measurement_temperature 90
_cell_measurement_theta_max 27.808
_cell_measurement_theta_min 2.242
_cell_volume 4836.8(5)
_computing_molecular_graphics 'Olex2 (Dolomanov et al., 2009)'
_computing_publication_material 'Olex2 (Dolomanov et al., 2009)'
_computing_structure_refinement 'ShelXL (Sheldrick, 2008)'
_computing_structure_solution 'XS (Sheldrick, 2008)'
_diffrn_ambient_temperature 90
_diffrn_detector 'Bruker APEX2 area detector'
_diffrn_detector_area_resol_mean 7.9
_diffrn_detector_type 'CCD area detector'
_diffrn_measured_fraction_theta_full 1.000
_diffrn_measured_fraction_theta_max 0.998
_diffrn_measurement_device 'three-circle diffractometer'
_diffrn_measurement_device_type 'Bruker APEX-II CCD'
_diffrn_measurement_method '\w and \f scans'
_diffrn_radiation_monochromator 'mirror optics'
_diffrn_radiation_probe x-ray
_diffrn_radiation_type MoK\a
_diffrn_radiation_wavelength 0.71073
_diffrn_reflns_av_R_equivalents 0.0912
_diffrn_reflns_av_unetI/netI 0.0494
_diffrn_reflns_Laue_measured_fraction_full 1.000
_diffrn_reflns_Laue_measured_fraction_max 0.998
_diffrn_reflns_limit_h_max 21
_diffrn_reflns_limit_h_min -23
_diffrn_reflns_limit_k_max 9
_diffrn_reflns_limit_k_min -9
_diffrn_reflns_limit_l_max 47
_diffrn_reflns_limit_l_min -47
_diffrn_reflns_number 55469
_diffrn_reflns_point_group_measured_fraction_full 1.000
_diffrn_reflns_point_group_measured_fraction_max 0.998
_diffrn_reflns_theta_full 25.242
_diffrn_reflns_theta_max 27.893
_diffrn_reflns_theta_min 1.592
_diffrn_source 'microfocus sealed X-ray tube'
_diffrn_source_type 'Incoatec I\ms'
_diffrn_standards_number 0
_exptl_absorpt_coefficient_mu 0.077
_exptl_absorpt_correction_T_max 0.7456
_exptl_absorpt_correction_T_min 0.6211
_exptl_absorpt_correction_type multi-scan
_exptl_absorpt_process_details
'SADABS-2012/1 (Bruker,2012) was used for absorption correction. wR2(int) was 0.1822 before and 0.0902 after correction. The Ratio of minimum to maximum transmission is 0.8330. The \l/2 correction factor is 0.0015.'
_exptl_crystal_colour 'light colourless'
_exptl_crystal_colour_modifier light
_exptl_crystal_colour_primary colourless
_exptl_crystal_density_diffrn 1.331
_exptl_crystal_description needle
_exptl_crystal_F_000 2032
_exptl_crystal_preparation
'The powdered form of 4,4'-bis(9-carbazolyl)biphenyl 97% pure was obtained from Sigma Aldrich and used without further purification.'
_exptl_crystal_recrystallization_method
'The sample was crystallized by slow diffusion of methanol layered upon a saturated solution of dimethylformamide over 20 days.'
_exptl_crystal_size_max 0.25
_exptl_crystal_size_mid 0.2
_exptl_crystal_size_min 0.05
_refine_diff_density_max 0.245
_refine_diff_density_min -0.249
_refine_diff_density_rms 0.053
_refine_ls_extinction_method none
_refine_ls_goodness_of_fit_ref 1.022
_refine_ls_hydrogen_treatment constr
_refine_ls_matrix_type full
_refine_ls_number_parameters 343
_refine_ls_number_reflns 5766
_refine_ls_number_restraints 0
_refine_ls_restrained_S_all 1.022
_refine_ls_R_factor_all 0.0660
_refine_ls_R_factor_gt 0.0460
_refine_ls_shift/su_max 0.000
_refine_ls_shift/su_mean 0.000
_refine_ls_structure_factor_coef Fsqd
_refine_ls_weighting_details 'w=1/[\s^2^(Fo^2^)+(0.0419P)^2^+3.1477P] where P=(Fo^2^+2Fc^2^)/3'
_refine_ls_weighting_scheme calc
_refine_ls_wR_factor_gt 0.1093
_refine_ls_wR_factor_ref 0.1214
_reflns_Friedel_coverage 0.000
_reflns_number_gt 4413
_reflns_number_total 5766
_reflns_threshold_expression 'I > 2\s(I)'
_cod_data_source_file c4ce01056f2.cif
_cod_data_source_block gamma-CBP
_cod_original_cell_volume 4836.9(5)
_cod_database_code 7235418
_shelxl_version_number 2013-4
_shelx_space_group_comment
;
The symmetry employed for this shelxl refinement is uniquely defined
by the following loop, which should always be used as a source of
symmetry information in preference to the above space-group names.
They are only intended as comments.
;
_olex2_refinement_description
;
1. Fixed Uiso
 At 1.2 times of:
  All C(H) groups
2.a Aromatic/amide H refined with riding coordinates:
 C14(H14), C26(H26), C23(H23), C15(H15), C35(H35), C2(H2), C17(H17), C21(H21),
 C20(H20), C34(H34), C22(H22), C16(H16), C10(H10), C11(H11), C5(H5), C3(H3),
 C8(H8), C9(H9), C4(H4), C29(H29), C33(H33), C27(H27), C32(H32), C28(H28)
;
_olex2_exptl_crystal_mounting_method 'In oil'
_olex2_submission_special_instructions 'No special instructions were received'

loop_
_space_group_symop_operation_xyz
'x, y, z'
'-x+1/2, -y, z+1/2'
'x+1/2, -y+1/2, -z'
'-x, y+1/2, -z+1/2'
'-x, -y, -z'
'x-1/2, y, -z-1/2'
'-x-1/2, y-1/2, z'
'x, -y-1/2, z-1/2'

loop_
_atom_site_label
_atom_site_type_symbol
_atom_site_fract_x
_atom_site_fract_y
_atom_site_fract_z
_atom_site_U_iso_or_equiv
_atom_site_adp_type
_atom_site_occupancy
_atom_site_site_symmetry_order
_atom_site_calc_flag
_atom_site_refinement_flags_posn
N1 N 0.28608(7) 0.92599(17) 0.21788(3) 0.0153(3) Uani 1 1 d .
N2 N -0.13066(7) 0.76804(18) 0.03954(3) 0.0171(3) Uani 1 1 d .
C18 C 0.10953(8) 0.87103(19) 0.14125(4) 0.0142(3) Uani 1 1 d .
C12 C 0.36087(8) 0.89290(19) 0.21047(4) 0.0163(3) Uani 1 1 d .
C1 C 0.27930(9) 0.97683(19) 0.25496(4) 0.0170(3) Uani 1 1 d .
C7 C 0.40252(9) 0.9257(2) 0.24280(4) 0.0183(3) Uani 1 1 d .
C6 C 0.35035(9) 0.9754(2) 0.27130(4) 0.0195(3) Uani 1 1 d .
C13 C 0.22657(8) 0.91195(19) 0.19235(4) 0.0141(3) Uani 1 1 d .
C19 C 0.04762(8) 0.84521(19) 0.11456(4) 0.0149(3) Uani 1 1 d .
C14 C 0.23335(8) 0.98106(19) 0.15675(4) 0.0145(3) Uani 1 1 d .
H14 H 0.2773 1.0433 0.1497 0.017 Uiso 1 1 calc R
C25 C -0.20590(8) 0.7785(2) 0.04840(4) 0.0174(3) Uani 1 1 d .
C26 C -0.23975(9) 0.8201(2) 0.08192(4) 0.0204(3) Uani 1 1 d .
H26 H -0.2112 0.8493 0.1031 0.024 Uiso 1 1 calc R
C24 C -0.07068(8) 0.7940(2) 0.06449(4) 0.0164(3) Uani 1 1 d .
C36 C -0.12434(9) 0.7147(2) 0.00275(4) 0.0169(3) Uani 1 1 d .
C31 C -0.19604(9) 0.6984(2) -0.01236(4) 0.0194(3) Uani 1 1 d .
C23 C -0.07123(9) 0.7098(2) 0.09870(4) 0.0181(3) Uani 1 1 d .
H23 H -0.1117 0.6341 0.1054 0.022 Uiso 1 1 calc R
C15 C 0.16071(8) 0.82824(19) 0.20265(4) 0.0151(3) Uani 1 1 d .
H15 H 0.1550 0.7838 0.2270 0.018 Uiso 1 1 calc R
C35 C -0.06124(9) 0.6673(2) -0.01725(4) 0.0196(3) Uani 1 1 d .
H35 H -0.0130 0.6782 -0.0069 0.024 Uiso 1 1 calc R
C2 C 0.21634(9) 1.0297(2) 0.27458(4) 0.0199(3) Uani 1 1 d .
H2 H 0.1690 1.0358 0.2631 0.024 Uiso 1 1 calc R
C17 C 0.10329(8) 0.80931(19) 0.17752(4) 0.0150(3) Uani 1 1 d .
H17 H 0.0585 0.7529 0.1851 0.018 Uiso 1 1 calc R
C21 C -0.01317(9) 0.7354(2) 0.12315(4) 0.0180(3) Uani 1 1 d .
H21 H -0.0147 0.6767 0.1464 0.022 Uiso 1 1 calc R
C20 C 0.04714(9) 0.9292(2) 0.07990(4) 0.0182(3) Uani 1 1 d .
H20 H 0.0876 1.0047 0.0731 0.022 Uiso 1 1 calc R
C34 C -0.07138(10) 0.6037(2) -0.05286(4) 0.0240(4) Uani 1 1 d .
H34 H -0.0293 0.5683 -0.0669 0.029 Uiso 1 1 calc R
C22 C -0.01100(9) 0.9046(2) 0.05530(4) 0.0193(3) Uani 1 1 d .
H22 H -0.0100 0.9637 0.0321 0.023 Uiso 1 1 calc R
C16 C 0.17592(8) 0.95889(19) 0.13166(4) 0.0153(3) Uani 1 1 d .
H16 H 0.1817 1.0043 0.1074 0.018 Uiso 1 1 calc R
C30 C -0.24830(9) 0.7393(2) 0.01674(4) 0.0193(3) Uani 1 1 d .
C10 C 0.47149(9) 0.8183(2) 0.17799(5) 0.0231(3) Uani 1 1 d .
H10 H 0.4958 0.7782 0.1563 0.028 Uiso 1 1 calc R
C11 C 0.39490(9) 0.8353(2) 0.17802(4) 0.0185(3) Uani 1 1 d .
H11 H 0.3665 0.8086 0.1567 0.022 Uiso 1 1 calc R
C5 C 0.35783(10) 1.0183(2) 0.30858(4) 0.0251(4) Uani 1 1 d .
H5 H 0.4052 1.0149 0.3201 0.030 Uiso 1 1 calc R
C3 C 0.22557(10) 1.0731(2) 0.31146(4) 0.0251(4) Uani 1 1 d .
H3 H 0.1836 1.1087 0.3255 0.030 Uiso 1 1 calc R
C8 C 0.48010(9) 0.9116(2) 0.24163(5) 0.0243(4) Uani 1 1 d .
H8 H 0.5090 0.9378 0.2628 0.029 Uiso 1 1 calc R
C9 C 0.51408(9) 0.8591(2) 0.20928(5) 0.0258(4) Uani 1 1 d .
H9 H 0.5667 0.8505 0.2082 0.031 Uiso 1 1 calc R
C4 C 0.29540(11) 1.0656(2) 0.32841(4) 0.0275(4) Uani 1 1 d .
H4 H 0.2998 1.0934 0.3538 0.033 Uiso 1 1 calc R
C29 C -0.32568(9) 0.7408(2) 0.01858(5) 0.0246(4) Uani 1 1 d .
H29 H -0.3547 0.7164 -0.0027 0.030 Uiso 1 1 calc R
C33 C -0.14223(10) 0.5906(2) -0.06861(4) 0.0269(4) Uani 1 1 d .
H33 H -0.1475 0.5487 -0.0932 0.032 Uiso 1 1 calc R
C27 C -0.31637(9) 0.8171(2) 0.08314(5) 0.0239(4) Uani 1 1 d .
H27 H -0.3407 0.8418 0.1058 0.029 Uiso 1 1 calc R
C32 C -0.20452(10) 0.6383(2) -0.04853(4) 0.0257(4) Uani 1 1 d .
H32 H -0.2525 0.6302 -0.0592 0.031 Uiso 1 1 calc R
C28 C -0.35924(9) 0.7787(2) 0.05192(5) 0.0257(4) Uani 1 1 d .
H28 H -0.4119 0.7787 0.0537 0.031 Uiso 1 1 calc R

loop_
_atom_site_aniso_label
_atom_site_aniso_U_11
_atom_site_aniso_U_22
_atom_site_aniso_U_33
_atom_site_aniso_U_23
_atom_site_aniso_U_13
_atom_site_aniso_U_12
N1 0.0147(7) 0.0173(6) 0.0138(6) -0.0002(5) -0.0017(5) -0.0008(5)
N2 0.0160(7) 0.0205(6) 0.0147(6) -0.0004(5) -0.0035(5) -0.0012(5)
C18 0.0148(7) 0.0132(7) 0.0147(6) -0.0019(5) -0.0006(5) 0.0015(6)
C12 0.0152(8) 0.0122(7) 0.0214(7) 0.0027(5) -0.0038(6) -0.0012(6)
C1 0.0251(9) 0.0126(7) 0.0134(7) 0.0018(5) -0.0028(6) -0.0039(6)
C7 0.0207(8) 0.0130(7) 0.0213(7) 0.0038(6) -0.0073(6) -0.0024(6)
C6 0.0260(9) 0.0137(7) 0.0188(7) 0.0046(6) -0.0053(6) -0.0035(6)
C13 0.0152(8) 0.0131(7) 0.0141(6) -0.0018(5) -0.0020(5) 0.0013(6)
C19 0.0165(8) 0.0142(7) 0.0141(6) -0.0019(5) -0.0018(5) 0.0004(6)
C14 0.0134(7) 0.0147(7) 0.0153(7) -0.0010(5) 0.0013(5) -0.0002(6)
C25 0.0181(8) 0.0135(7) 0.0207(7) 0.0022(6) -0.0036(6) -0.0005(6)
C26 0.0231(9) 0.0172(7) 0.0207(7) -0.0001(6) -0.0020(6) 0.0011(6)
C24 0.0170(8) 0.0163(7) 0.0159(7) -0.0019(5) -0.0036(6) 0.0001(6)
C36 0.0210(8) 0.0147(7) 0.0151(7) 0.0023(5) -0.0034(6) -0.0029(6)
C31 0.0204(8) 0.0193(7) 0.0186(7) 0.0023(6) -0.0051(6) -0.0030(6)
C23 0.0177(8) 0.0186(7) 0.0179(7) 0.0008(6) -0.0020(6) -0.0046(6)
C15 0.0165(8) 0.0148(7) 0.0139(6) 0.0015(5) 0.0001(5) 0.0017(6)
C35 0.0200(8) 0.0205(8) 0.0184(7) 0.0019(6) -0.0023(6) -0.0024(6)
C2 0.0254(9) 0.0160(7) 0.0183(7) 0.0022(6) 0.0012(6) -0.0033(6)
C17 0.0137(8) 0.0149(7) 0.0165(7) -0.0005(5) 0.0003(5) -0.0003(6)
C21 0.0206(8) 0.0190(7) 0.0144(6) 0.0023(6) -0.0021(6) -0.0015(6)
C20 0.0176(8) 0.0201(7) 0.0171(7) 0.0020(6) -0.0014(6) -0.0039(6)
C34 0.0268(9) 0.0260(8) 0.0191(7) -0.0002(6) 0.0023(6) -0.0023(7)
C22 0.0209(8) 0.0230(8) 0.0139(7) 0.0024(6) -0.0024(6) -0.0024(6)
C16 0.0190(8) 0.0148(7) 0.0122(6) -0.0005(5) 0.0010(5) 0.0015(6)
C30 0.0191(8) 0.0175(7) 0.0212(7) 0.0021(6) -0.0044(6) -0.0013(6)
C10 0.0178(9) 0.0174(7) 0.0340(9) -0.0023(6) 0.0013(7) 0.0006(6)
C11 0.0171(8) 0.0147(7) 0.0236(7) -0.0014(6) -0.0020(6) -0.0011(6)
C5 0.0373(10) 0.0188(8) 0.0193(7) 0.0045(6) -0.0109(7) -0.0092(7)
C3 0.0412(11) 0.0170(8) 0.0173(7) 0.0006(6) 0.0056(7) -0.0044(7)
C8 0.0231(9) 0.0171(8) 0.0326(9) 0.0030(6) -0.0127(7) -0.0002(6)
C9 0.0148(8) 0.0198(8) 0.0426(10) -0.0001(7) -0.0055(7) 0.0013(6)
C4 0.0490(12) 0.0197(8) 0.0139(7) 0.0021(6) -0.0042(7) -0.0073(8)
C29 0.0199(9) 0.0258(8) 0.0281(8) 0.0025(7) -0.0067(7) -0.0006(7)
C33 0.0330(10) 0.0317(9) 0.0160(7) -0.0027(6) -0.0033(7) -0.0051(8)
C27 0.0251(9) 0.0206(8) 0.0261(8) 0.0023(6) 0.0038(7) 0.0055(7)
C32 0.0262(9) 0.0310(9) 0.0199(8) 0.0007(7) -0.0078(6) -0.0053(7)
C28 0.0185(9) 0.0237(8) 0.0349(9) 0.0039(7) -0.0011(7) 0.0022(7)

loop_
_atom_type_symbol
_atom_type_description
_atom_type_scat_dispersion_real
_atom_type_scat_dispersion_imag
_atom_type_scat_source
C C 0.0033 0.0016 'International Tables Vol C Tables 4.2.6.8 and 6.1.1.4'
H H 0.0000 0.0000 'International Tables Vol C Tables 4.2.6.8 and 6.1.1.4'
N N 0.0061 0.0033 'International Tables Vol C Tables 4.2.6.8 and 6.1.1.4'

loop_
_geom_angle_atom_site_label_1
_geom_angle_atom_site_label_2
_geom_angle_atom_site_label_3
_geom_angle
C12 N1 C1 108.42(12)
C12 N1 C13 126.10(12)
C1 N1 C13 125.48(12)
C25 N2 C24 125.65(12)
C25 N2 C36 108.38(12)
C36 N2 C24 125.81(13)
C17 C18 C19 120.74(13)
C17 C18 C16 116.94(13)
C16 C18 C19 122.32(13)
N1 C12 C7 108.76(13)
N1 C12 C11 129.82(14)
C11 C12 C7 121.41(14)
N1 C1 C6 108.84(13)
C2 C1 N1 129.50(14)
C2 C1 C6 121.60(14)
C12 C7 C6 107.09(14)
C8 C7 C12 119.37(15)
C8 C7 C6 133.51(14)
C1 C6 C7 106.85(13)
C5 C6 C1 119.58(15)
C5 C6 C7 133.57(15)
C14 C13 N1 120.81(13)
C15 C13 N1 120.02(13)
C15 C13 C14 119.17(13)
C21 C19 C18 121.00(13)
C21 C19 C20 116.87(13)
C20 C19 C18 122.13(13)
C16 C14 C13 120.02(13)
N2 C25 C26 129.60(14)
N2 C25 C30 109.04(13)
C26 C25 C30 121.36(15)
C27 C26 C25 117.42(15)
C23 C24 N2 120.26(13)
C23 C24 C22 118.91(13)
C22 C24 N2 120.83(13)
N2 C36 C31 108.79(13)
C35 C36 N2 129.48(14)
C35 C36 C31 121.53(14)
C36 C31 C30 107.07(13)
C32 C31 C36 119.64(15)
C32 C31 C30 133.10(15)
C21 C23 C24 120.46(14)
C17 C15 C13 120.27(13)
C34 C35 C36 117.62(15)
C3 C2 C1 117.45(15)
C15 C17 C18 121.83(14)
C23 C21 C19 121.83(13)
C22 C20 C19 121.62(14)
C35 C34 C33 121.57(16)
C20 C22 C24 120.31(14)
C14 C16 C18 121.70(13)
C25 C30 C31 106.67(14)
C29 C30 C25 119.99(14)
C29 C30 C31 133.32(14)
C11 C10 C9 121.59(16)
C10 C11 C12 117.75(14)
C4 C5 C6 119.01(16)
C2 C3 C4 121.51(16)
C9 C8 C7 119.25(15)
C8 C9 C10 120.50(15)
C5 C4 C3 120.76(15)
C28 C29 C30 118.70(15)
C32 C33 C34 120.32(15)
C26 C27 C28 121.87(15)
C33 C32 C31 119.27(15)
C29 C28 C27 120.64(16)

loop_
_geom_bond_atom_site_label_1
_geom_bond_atom_site_label_2
_geom_bond_distance
N1 C12 1.395(2)
N1 C1 1.4042(18)
N1 C13 1.4211(18)
N2 C25 1.395(2)
N2 C24 1.4231(18)
N2 C36 1.3987(18)
C18 C19 1.490(2)
C18 C17 1.3992(19)
C18 C16 1.405(2)
C12 C7 1.415(2)
C12 C11 1.395(2)
C1 C6 1.411(2)
C1 C2 1.395(2)
C7 C6 1.446(2)
C7 C8 1.401(2)
C6 C5 1.398(2)
C13 C14 1.3959(19)
C13 C15 1.389(2)
C19 C21 1.398(2)
C19 C20 1.4044(19)
C14 C16 1.388(2)
C25 C26 1.397(2)
C25 C30 1.411(2)
C26 C27 1.381(2)
C24 C23 1.390(2)
C24 C22 1.391(2)
C36 C31 1.408(2)
C36 C35 1.393(2)
C31 C30 1.447(2)
C31 C32 1.396(2)
C23 C21 1.385(2)
C15 C17 1.387(2)
C35 C34 1.389(2)
C2 C3 1.388(2)
C20 C22 1.389(2)
C34 C33 1.402(2)
C30 C29 1.395(2)
C10 C11 1.385(2)
C10 C9 1.404(2)
C5 C4 1.380(3)
C3 C4 1.401(3)
C8 C9 1.381(2)
C29 C28 1.383(2)
C33 C32 1.384(2)
C27 C28 1.401(2)

loop_
_geom_torsion_atom_site_label_1
_geom_torsion_atom_site_label_2
_geom_torsion_atom_site_label_3
_geom_torsion_atom_site_label_4
_geom_torsion
N1 C12 C7 C6 1.83(16)
N1 C12 C7 C8 -176.35(13)
N1 C12 C11 C10 178.07(14)
N1 C1 C6 C7 1.33(16)
N1 C1 C6 C5 -178.79(13)
N1 C1 C2 C3 179.94(14)
N1 C13 C14 C16 177.08(13)
N1 C13 C15 C17 -178.06(13)
N2 C25 C26 C27 -178.68(15)
N2 C25 C30 C31 1.56(17)
N2 C25 C30 C29 179.92(14)
N2 C24 C23 C21 -179.65(14)
N2 C24 C22 C20 179.87(14)
N2 C36 C31 C30 -1.45(17)
N2 C36 C31 C32 -177.08(14)
N2 C36 C35 C34 174.43(15)
C18 C19 C21 C23 180.00(14)
C18 C19 C20 C22 -179.78(14)
C12 N1 C1 C6 -0.22(16)
C12 N1 C1 C2 177.20(15)
C12 N1 C13 C14 -43.8(2)
C12 N1 C13 C15 136.01(15)
C12 C7 C6 C1 -1.93(16)
C12 C7 C6 C5 178.21(16)
C12 C7 C8 C9 -2.5(2)
C1 N1 C12 C7 -1.02(16)
C1 N1 C12 C11 178.35(15)
C1 N1 C13 C14 135.81(15)
C1 N1 C13 C15 -44.4(2)
C1 C6 C5 C4 -1.6(2)
C1 C2 C3 C4 0.4(2)
C7 C12 C11 C10 -2.6(2)
C7 C6 C5 C4 178.25(16)
C7 C8 C9 C10 -0.7(2)
C6 C1 C2 C3 -2.9(2)
C6 C7 C8 C9 179.95(16)
C6 C5 C4 C3 -0.8(2)
C13 N1 C12 C7 178.66(13)
C13 N1 C12 C11 -2.0(2)
C13 N1 C1 C6 -179.90(13)
C13 N1 C1 C2 -2.5(2)
C13 C14 C16 C18 1.3(2)
C13 C15 C17 C18 0.7(2)
C19 C18 C17 C15 178.59(13)
C19 C18 C16 C14 -179.61(13)
C19 C20 C22 C24 -0.4(2)
C14 C13 C15 C17 1.8(2)
C25 N2 C24 C23 46.6(2)
C25 N2 C24 C22 -132.83(16)
C25 N2 C36 C31 2.44(16)
C25 N2 C36 C35 -172.34(15)
C25 C26 C27 C28 -1.6(2)
C25 C30 C29 C28 -0.9(2)
C26 C25 C30 C31 -178.57(14)
C26 C25 C30 C29 -0.2(2)
C26 C27 C28 C29 0.5(2)
C24 N2 C25 C26 2.0(2)
C24 N2 C25 C30 -178.16(13)
C24 N2 C36 C31 178.10(13)
C24 N2 C36 C35 3.3(2)
C24 C23 C21 C19 -0.1(2)
C36 N2 C25 C26 177.66(15)
C36 N2 C25 C30 -2.49(16)
C36 N2 C24 C23 -128.30(16)
C36 N2 C24 C22 52.2(2)
C36 C31 C30 C25 -0.07(17)
C36 C31 C30 C29 -178.10(17)
C36 C31 C32 C33 1.9(2)
C36 C35 C34 C33 1.3(2)
C31 C36 C35 C34 0.2(2)
C31 C30 C29 C28 176.88(17)
C23 C24 C22 C20 0.4(2)
C15 C13 C14 C16 -2.8(2)
C35 C36 C31 C30 173.83(14)
C35 C36 C31 C32 -1.8(2)
C35 C34 C33 C32 -1.2(3)
C2 C1 C6 C7 -176.33(14)
C2 C1 C6 C5 3.6(2)
C2 C3 C4 C5 1.4(2)
C17 C18 C19 C21 -9.9(2)
C17 C18 C19 C20 169.94(14)
C17 C18 C16 C14 1.1(2)
C21 C19 C20 C22 0.1(2)
C20 C19 C21 C23 0.1(2)
C34 C33 C32 C31 -0.4(3)
C22 C24 C23 C21 -0.2(2)
C16 C18 C19 C21 170.78(14)
C16 C18 C19 C20 -9.4(2)
C16 C18 C17 C15 -2.1(2)
C30 C25 C26 C27 1.5(2)
C30 C31 C32 C33 -172.39(17)
C30 C29 C28 C27 0.8(2)
C11 C12 C7 C6 -177.61(13)
C11 C12 C7 C8 4.2(2)
C11 C10 C9 C8 2.3(2)
C8 C7 C6 C1 175.89(16)
C8 C7 C6 C5 -4.0(3)
C9 C10 C11 C12 -0.6(2)
C32 C31 C30 C25 174.73(17)
C32 C31 C30 C29 -3.3(3)
